data_2208981
loop_
_publ_author_name
'Ricken, Stefan'
'Osinski, Piotr W.'
'Sch\"urmann, Markus'
'Preut, Hans'
'Eilbracht, Peter'

_publ_section_title
;
 Methyl 3-[4,6-bis(diphenylphosphino)phenoxazin-10-yl]propionate
;
_journal_coeditor_code RZ2019
_journal_issue 5
_journal_name_full 'Acta Crystallographica Section E'
_journal_page_first o1807
_journal_page_last o1808
_journal_paper_doi 10.1107/S1600536806012438
_journal_volume 62
_journal_year 2006
_chemical_formula_iupac 'C40 H33 N O3 P2'
_chemical_formula_moiety 'C40 H33 N O3 P2'
_chemical_formula_sum 'C40 H33 N O3 P2'
_chemical_formula_weight 637.61
_chemical_name_systematic
;
Methyl 3-[4,6-bis(diphenylphosphino)phenoxazin-10-yl]propionate
;
_space_group_IT_number 2
_symmetry_cell_setting triclinic
_symmetry_space_group_name_Hall '-P 1'
_symmetry_space_group_name_H-M 'P -1'
_atom_sites_solution_hydrogens geom
_atom_sites_solution_primary direct
_atom_sites_solution_secondary difmap
_audit_creation_method SHELXL-97
_cell_angle_alpha 68.961(6)
_cell_angle_beta 84.619(10)
_cell_angle_gamma 80.182(9)
_cell_formula_units_Z 2
_cell_length_a 10.431(2)
_cell_length_b 11.354(2)
_cell_length_c 15.337(3)
_cell_measurement_reflns_used 21372
_cell_measurement_temperature 291.0(10)
_cell_measurement_theta_max 25.38
_cell_measurement_theta_min 2.97
_cell_volume 1669.5(5)
_computing_cell_refinement 'DENZO/SCALEPACK (Otwinowski & Minor, 1997)'
_computing_data_collection 'COLLECT (Nonius, 1998)'
_computing_data_reduction DENZO/SCALEPACK
_computing_molecular_graphics 'SHELXTL-Plus (Sheldrick, 1991)'
_computing_publication_material 'SHELXL97, PARST95 (Nardelli, 1995) and PLATON (Spek, 2003)'
_computing_structure_refinement 'SHELXL97 (Sheldrick, 1997)'
_computing_structure_solution 'SHELXS97 (Sheldrick, 1990)'
_diffrn_ambient_temperature 291.0(10)
_diffrn_detector_area_resol_mean '19 vertical, 18 horizontal'
_diffrn_measured_fraction_theta_full 0.986
_diffrn_measured_fraction_theta_max 0.986
_diffrn_measurement_device_type 'Nonius KappaCCD'
_diffrn_measurement_method
;
235 frames via \w-rotation (\D\w=2\%) and two times 75 s per frame
(five sets at different \k-angles)
;
_diffrn_radiation_monochromator graphite
_diffrn_radiation_source 'fine-focus sealed tube'
_diffrn_radiation_type MoK\a
_diffrn_radiation_wavelength 0.71073
_diffrn_reflns_av_R_equivalents 0.033
_diffrn_reflns_av_sigmaI/netI 0.1542
_diffrn_reflns_limit_h_max 12
_diffrn_reflns_limit_h_min -12
_diffrn_reflns_limit_k_max 13
_diffrn_reflns_limit_k_min -13
_diffrn_reflns_limit_l_max 18
_diffrn_reflns_limit_l_min -18
_diffrn_reflns_number 21372
_diffrn_reflns_theta_full 25.38
_diffrn_reflns_theta_max 25.38
_diffrn_reflns_theta_min 2.97
_diffrn_standards_decay_% 0
_diffrn_standards_number 0
_exptl_absorpt_coefficient_mu 0.170
_exptl_absorpt_correction_type none
_exptl_crystal_colour 'pale yellow'
_exptl_crystal_density_diffrn 1.268
_exptl_crystal_density_method 'not measured'
_exptl_crystal_description plate
_exptl_crystal_F_000 668
_exptl_crystal_size_max 0.26
_exptl_crystal_size_mid 0.16
_exptl_crystal_size_min 0.08
_refine_diff_density_max 0.221
_refine_diff_density_min -0.154
_refine_ls_extinction_method none
_refine_ls_goodness_of_fit_ref 1.012
_refine_ls_hydrogen_treatment constr
_refine_ls_matrix_type full
_refine_ls_number_parameters 424
_refine_ls_number_reflns 6052
_refine_ls_number_restraints 0
_refine_ls_restrained_S_all 1.012
_refine_ls_R_factor_all 0.1565
_refine_ls_R_factor_gt 0.0378
_refine_ls_shift/su_max 0.000
_refine_ls_shift/su_mean 0.000
_refine_ls_structure_factor_coef Fsqd
_refine_ls_weighting_details 'w = [exp{4.20(sin\q/\l}^2^)]/[\s^2^(Fo^2^)]'
_refine_ls_weighting_scheme calc
_refine_ls_wR_factor_gt 0.0697
_refine_ls_wR_factor_ref 0.0882
_reflns_number_gt 2007
_reflns_number_total 6052
_reflns_threshold_expression I>2\s(I)
_cod_data_source_file rz2019.cif
_cod_data_source_block I
_cod_database_code 2208981
_cod_database_fobs_code 2208981

loop_
_symmetry_equiv_pos_as_xyz
'x, y, z'
'-x, -y, -z'

loop_
_atom_site_type_symbol
_atom_site_label
_atom_site_fract_x
_atom_site_fract_y
_atom_site_fract_z
_atom_site_U_iso_or_equiv
_atom_site_adp_type
_atom_site_calc_flag
_atom_site_refinement_flags
_atom_site_occupancy
P P1 -0.21268(9) 0.76267(8) 0.23814(6) 0.0887(3) Uani d . 1
P P2 0.01709(8) 0.39899(8) 0.34018(6) 0.0825(3) Uani d . 1
N N1 -0.1786(2) 0.5021(2) 0.02021(16) 0.0883(8) Uani d . 1
O O1 -0.12040(19) 0.55383(18) 0.17535(13) 0.0928(7) Uani d . 1
O O2 -0.4265(3) 0.3867(3) -0.1688(2) 0.1552(11) Uani d . 1
O O3 -0.4828(8) 0.5587(10) -0.1623(7) 0.179(3) Uani d P 0.50
O O3' -0.3610(10) 0.5618(12) -0.2104(5) 0.184(4) Uani d P 0.50
C C1 -0.2057(3) 0.4790(3) -0.0632(2) 0.0989(10) Uani d . 1
H H1A -0.1326 0.4227 -0.0775 0.119 Uiso calc R 1
H H1B -0.2135 0.5593 -0.1154 0.119 Uiso calc R 1
C C2 -0.3286(3) 0.4203(3) -0.0538(2) 0.1104(12) Uani d . 1
H H2A -0.3066 0.3282 -0.0328 0.132 Uiso calc R 1
H H2B -0.3871 0.4418 -0.0069 0.132 Uiso calc R 1
C C3 -0.3955(7) 0.4659(4) -0.1434(4) 0.1271(16) Uani d . 1
C C4 -0.4983(4) 0.4368(5) -0.2563(3) 0.207(2) Uani d . 1
H H4A -0.5213 0.3671 -0.2700 0.310 Uiso calc R 1
H H4B -0.4443 0.4838 -0.3065 0.310 Uiso calc R 1
H H4C -0.5759 0.4921 -0.2491 0.310 Uiso calc R 1
C C11 -0.2565(3) 0.7506(3) 0.12879(19) 0.0788(9) Uani d . 1
C C12 -0.2070(3) 0.6397(3) 0.1111(2) 0.0764(8) Uani d . 1
C C13 -0.2370(3) 0.6151(3) 0.0334(2) 0.0794(9) Uani d . 1
C C14 -0.3243(3) 0.7058(3) -0.0275(2) 0.0949(10) Uani d . 1
H H14A -0.3487 0.6916 -0.0793 0.114 Uiso calc R 1
C C15 -0.3757(3) 0.8174(3) -0.0121(2) 0.1071(12) Uani d . 1
H H15A -0.4334 0.8780 -0.0541 0.129 Uiso calc R 1
C C16 -0.3427(3) 0.8404(3) 0.0647(2) 0.0988(11) Uani d . 1
H H16A -0.3780 0.9163 0.0738 0.119 Uiso calc R 1
C C21 -0.0109(3) 0.3461(3) 0.2448(2) 0.0747(8) Uani d . 1
C C22 -0.0809(3) 0.4329(3) 0.1706(2) 0.0749(8) Uani d . 1
C C23 -0.1083(3) 0.4068(3) 0.0927(2) 0.0783(8) Uani d . 1
C C24 -0.0598(3) 0.2863(3) 0.0902(2) 0.0917(10) Uani d . 1
H H24A -0.0770 0.2645 0.0399 0.110 Uiso calc R 1
C C25 0.0138(3) 0.1988(3) 0.1620(3) 0.1004(11) Uani d . 1
H H25A 0.0477 0.1192 0.1587 0.120 Uiso calc R 1
C C26 0.0380(3) 0.2268(3) 0.2385(2) 0.0907(10) Uani d . 1
H H26A 0.0873 0.1660 0.2863 0.109 Uiso calc R 1
C C31 -0.3145(4) 0.9125(3) 0.2354(2) 0.0818(9) Uani d . 1
C C32 -0.4383(4) 0.9043(3) 0.2755(2) 0.1052(11) Uani d . 1
H H32A -0.4660 0.8248 0.3007 0.126 Uiso calc R 1
C C33 -0.5229(4) 1.0112(5) 0.2795(3) 0.1156(13) Uani d . 1
H H33A -0.6066 1.0034 0.3055 0.139 Uiso calc R 1
C C34 -0.4817(4) 1.1270(4) 0.2450(3) 0.1081(14) Uani d . 1
H H34A -0.5370 1.1989 0.2483 0.130 Uiso calc R 1
C C35 -0.3588(4) 1.1386(3) 0.2053(2) 0.1015(11) Uani d . 1
H H35A -0.3310 1.2180 0.1819 0.122 Uiso calc R 1
C C36 -0.2757(3) 1.0308(3) 0.2002(2) 0.0919(10) Uani d . 1
H H36A -0.1930 1.0393 0.1725 0.110 Uiso calc R 1
C C41 -0.0491(3) 0.8074(3) 0.2077(3) 0.0856(10) Uani d . 1
C C42 0.0046(4) 0.8527(3) 0.1179(3) 0.1004(11) Uani d . 1
H H42A -0.0445 0.8634 0.0673 0.121 Uiso calc R 1
C C43 0.1297(5) 0.8822(3) 0.1023(3) 0.1187(13) Uani d . 1
H H43A 0.1641 0.9117 0.0415 0.142 Uiso calc R 1
C C44 0.2038(4) 0.8686(4) 0.1755(5) 0.1404(18) Uani d . 1
H H44A 0.2878 0.8891 0.1649 0.168 Uiso calc R 1
C C45 0.1517(6) 0.8244(4) 0.2640(4) 0.147(2) Uani d . 1
H H45A 0.2011 0.8152 0.3142 0.177 Uiso calc R 1
C C46 0.0273(5) 0.7931(3) 0.2809(3) 0.1198(13) Uani d . 1
H H46A -0.0055 0.7620 0.3421 0.144 Uiso calc R 1
C C51 0.1147(3) 0.2565(3) 0.4182(2) 0.0771(9) Uani d . 1
C C52 0.2475(4) 0.2475(3) 0.4081(2) 0.1078(11) Uani d . 1
H H52A 0.2845 0.3119 0.3613 0.129 Uiso calc R 1
C C53 0.3281(4) 0.1443(4) 0.4662(3) 0.1188(13) Uani d . 1
H H53A 0.4180 0.1392 0.4567 0.143 Uiso calc R 1
C C54 0.2772(4) 0.0514(4) 0.5363(3) 0.1106(13) Uani d . 1
H H54A 0.3317 -0.0166 0.5757 0.133 Uiso calc R 1
C C55 0.1470(4) 0.0576(4) 0.5488(2) 0.1218(13) Uani d . 1
H H55A 0.1114 -0.0065 0.5967 0.146 Uiso calc R 1
C C56 0.0660(3) 0.1597(4) 0.4901(3) 0.1075(11) Uani d . 1
H H56A -0.0237 0.1629 0.4996 0.129 Uiso calc R 1
C C61 -0.1402(3) 0.3895(3) 0.4025(2) 0.0812(9) Uani d . 1
C C62 -0.1714(4) 0.4566(3) 0.4633(3) 0.1097(12) Uani d . 1
H H62A -0.1135 0.5075 0.4684 0.132 Uiso calc R 1
C C63 -0.2851(6) 0.4500(5) 0.5158(3) 0.1447(17) Uani d . 1
H H63A -0.3040 0.4979 0.5547 0.174 Uiso calc R 1
C C64 -0.3709(5) 0.3748(5) 0.5122(3) 0.1387(17) Uani d . 1
H H64A -0.4465 0.3680 0.5498 0.166 Uiso calc R 1
C C65 -0.3436(4) 0.3094(4) 0.4521(4) 0.1334(15) Uani d . 1
H H65A -0.4023 0.2590 0.4475 0.160 Uiso calc R 1
C C66 -0.2304(4) 0.3168(3) 0.3981(3) 0.1103(12) Uani d . 1
H H66A -0.2143 0.2714 0.3574 0.132 Uiso calc R 1

loop_
_atom_site_aniso_label
_atom_site_aniso_U_11
_atom_site_aniso_U_22
_atom_site_aniso_U_33
_atom_site_aniso_U_12
_atom_site_aniso_U_13
_atom_site_aniso_U_23
P1 0.1258(8) 0.0651(6) 0.0755(6) 0.0018(5) -0.0209(5) -0.0278(5)
P2 0.0892(6) 0.0701(6) 0.0896(6) -0.0043(5) -0.0158(5) -0.0297(5)
N1 0.121(2) 0.0823(19) 0.0713(17) -0.0030(17) -0.0139(16) -0.0411(16)
O1 0.1241(17) 0.0707(14) 0.0902(15) 0.0135(13) -0.0392(13) -0.0399(12)
O2 0.208(3) 0.145(3) 0.133(2) -0.053(2) -0.036(2) -0.054(2)
O3 0.240(8) 0.112(5) 0.168(7) 0.047(7) -0.097(7) -0.040(5)
O3' 0.252(10) 0.164(7) 0.121(6) -0.106(7) -0.081(6) 0.020(6)
C1 0.125(3) 0.095(3) 0.083(2) -0.018(2) 0.001(2) -0.040(2)
C2 0.127(3) 0.100(3) 0.109(3) -0.014(2) -0.027(2) -0.038(2)
C3 0.204(5) 0.077(3) 0.108(4) -0.018(4) -0.064(4) -0.029(3)
C4 0.250(5) 0.299(6) 0.101(3) -0.130(5) -0.040(3) -0.057(4)
C11 0.101(2) 0.061(2) 0.074(2) -0.0036(18) -0.0150(18) -0.0238(17)
C12 0.091(2) 0.067(2) 0.071(2) -0.0042(18) -0.0142(18) -0.0248(18)
C13 0.096(2) 0.070(2) 0.074(2) -0.0055(19) -0.0109(18) -0.0286(19)
C14 0.126(3) 0.084(2) 0.078(2) -0.003(2) -0.025(2) -0.033(2)
C15 0.144(3) 0.087(3) 0.085(3) 0.008(2) -0.039(2) -0.026(2)
C16 0.130(3) 0.076(2) 0.090(2) 0.013(2) -0.032(2) -0.035(2)
C21 0.077(2) 0.064(2) 0.082(2) -0.0027(17) -0.0089(17) -0.0265(18)
C22 0.084(2) 0.062(2) 0.088(2) -0.0079(17) -0.0045(18) -0.0379(19)
C23 0.089(2) 0.071(2) 0.081(2) -0.0113(18) -0.0017(18) -0.034(2)
C24 0.106(3) 0.088(3) 0.095(3) -0.008(2) -0.006(2) -0.052(2)
C25 0.110(3) 0.083(2) 0.121(3) 0.007(2) -0.014(2) -0.058(2)
C26 0.099(2) 0.072(2) 0.105(3) -0.0014(19) -0.014(2) -0.037(2)
C31 0.107(3) 0.069(2) 0.071(2) -0.004(2) -0.012(2) -0.0276(19)
C32 0.121(3) 0.092(3) 0.116(3) -0.016(3) -0.009(3) -0.051(2)
C33 0.105(3) 0.131(4) 0.127(3) -0.002(3) -0.009(2) -0.069(3)
C34 0.133(4) 0.102(3) 0.087(3) 0.027(3) -0.030(3) -0.044(3)
C35 0.144(3) 0.068(3) 0.083(3) 0.005(3) -0.013(2) -0.022(2)
C36 0.117(3) 0.073(2) 0.080(2) 0.004(2) -0.0046(19) -0.028(2)
C41 0.107(3) 0.064(2) 0.088(2) 0.0126(19) -0.034(2) -0.033(2)
C42 0.111(3) 0.095(3) 0.106(3) 0.000(2) -0.017(3) -0.052(3)
C43 0.109(3) 0.102(3) 0.154(4) -0.001(3) -0.003(3) -0.062(3)
C44 0.111(4) 0.102(4) 0.208(5) 0.010(3) -0.050(4) -0.054(4)
C45 0.156(5) 0.121(4) 0.155(5) -0.018(3) -0.073(4) -0.019(4)
C46 0.147(4) 0.099(3) 0.109(3) -0.009(3) -0.047(3) -0.025(2)
C51 0.071(2) 0.077(2) 0.083(2) -0.0027(18) -0.0124(18) -0.031(2)
C52 0.089(3) 0.098(3) 0.129(3) -0.008(2) -0.012(2) -0.031(2)
C53 0.079(3) 0.123(4) 0.147(4) 0.008(3) -0.025(3) -0.044(3)
C54 0.108(4) 0.109(3) 0.117(3) 0.019(3) -0.042(3) -0.048(3)
C55 0.107(3) 0.107(3) 0.119(3) 0.007(3) -0.028(3) -0.006(2)
C56 0.087(3) 0.102(3) 0.114(3) 0.002(2) -0.022(2) -0.017(2)
C61 0.083(2) 0.071(2) 0.084(2) 0.0079(19) -0.0173(19) -0.0251(19)
C62 0.120(3) 0.112(3) 0.102(3) -0.004(2) -0.003(2) -0.050(3)
C63 0.158(5) 0.144(5) 0.125(4) 0.001(4) 0.035(4) -0.058(3)
C64 0.114(4) 0.122(4) 0.136(4) 0.019(3) 0.022(3) -0.014(3)
C65 0.093(3) 0.129(4) 0.176(4) -0.010(3) 0.008(3) -0.056(3)
C66 0.086(3) 0.122(3) 0.134(3) -0.006(3) -0.003(3) -0.063(3)

loop_
_atom_type_symbol
_atom_type_description
_atom_type_scat_dispersion_real
_atom_type_scat_dispersion_imag
_atom_type_scat_source
C C 0.0033 0.0016 'International Tables Vol C Tables 4.2.6.8 and 6.1.1.4'
H H 0.0000 0.0000 'International Tables Vol C Tables 4.2.6.8 and 6.1.1.4'
N N 0.0061 0.0033 'International Tables Vol C Tables 4.2.6.8 and 6.1.1.4'
O O 0.0106 0.0060 'International Tables Vol C Tables 4.2.6.8 and 6.1.1.4'
P P 0.1023 0.0942 'International Tables Vol C Tables 4.2.6.8 and 6.1.1.4'

loop_
_geom_angle_atom_site_label_1
_geom_angle_atom_site_label_2
_geom_angle_atom_site_label_3
_geom_angle
C41 P1 C31 103.40(16)
C41 P1 C11 101.59(15)
C31 P1 C11 100.90(13)
C41 P1 P2 79.67(9)
C31 P1 P2 160.90(10)
C11 P1 P2 96.84(9)
C61 P2 C21 100.97(14)
C61 P2 C51 100.55(15)
C21 P2 C51 101.69(13)
C61 P2 P1 71.97(9)
C21 P2 P1 96.74(9)
C51 P2 P1 161.18(9)
C13 N1 C23 119.2(2)
C13 N1 C1 119.3(2)
C23 N1 C1 121.0(2)
C12 O1 C22 119.0(2)
C3 O2 C4 115.3(3)
C3 O3 O3' 57.4(5)
C3 O3' O3 54.6(4)
N1 C1 C2 113.6(3)
N1 C1 H1A 108.8
C2 C1 H1A 108.8
N1 C1 H1B 108.8
C2 C1 H1B 108.8
H1A C1 H1B 107.7
C3 C2 C1 111.6(4)
C3 C2 H2A 109.3
C1 C2 H2A 109.3
C3 C2 H2B 109.3
C1 C2 H2B 109.3
H2A C2 H2B 108.0
O2 C3 O3 108.5(7)
O2 C3 O3' 113.6(6)
O3 C3 O3' 68.1(5)
O2 C3 C2 117.2(4)
O3 C3 C2 120.8(6)
O3' C3 C2 119.2(6)
O2 C4 H4A 109.5
O2 C4 H4B 109.5
H4A C4 H4B 109.5
O2 C4 H4C 109.5
H4A C4 H4C 109.5
H4B C4 H4C 109.5
C12 C11 C16 117.0(2)
C12 C11 P1 117.6(2)
C16 C11 P1 125.3(2)
O1 C12 C11 115.4(2)
O1 C12 C13 120.8(2)
C11 C12 C13 123.7(3)
C14 C13 C12 117.2(3)
C14 C13 N1 123.4(3)
C12 C13 N1 119.4(3)
C15 C14 C13 120.5(3)
C15 C14 H14A 119.7
C13 C14 H14A 119.7
C16 C15 C14 121.1(3)
C16 C15 H15A 119.5
C14 C15 H15A 119.5
C15 C16 C11 120.4(3)
C15 C16 H16A 119.8
C11 C16 H16A 119.8
C22 C21 C26 116.9(3)
C22 C21 P2 117.6(2)
C26 C21 P2 125.5(2)
C21 C22 O1 115.8(2)
C21 C22 C23 124.0(3)
O1 C22 C23 120.2(3)
C24 C23 C22 117.1(3)
C24 C23 N1 123.1(3)
C22 C23 N1 119.7(3)
C25 C24 C23 120.2(3)
C25 C24 H24A 119.9
C23 C24 H24A 119.9
C26 C25 C24 121.3(3)
C26 C25 H25A 119.3
C24 C25 H25A 119.3
C25 C26 C21 120.4(3)
C25 C26 H26A 119.8
C21 C26 H26A 119.8
C36 C31 C32 117.6(3)
C36 C31 P1 125.3(3)
C32 C31 P1 117.0(3)
C31 C32 C33 122.1(4)
C31 C32 H32A 119.0
C33 C32 H32A 119.0
C34 C33 C32 119.2(4)
C34 C33 H33A 120.4
C32 C33 H33A 120.4
C33 C34 C35 120.4(4)
C33 C34 H34A 119.8
C35 C34 H34A 119.8
C34 C35 C36 119.9(4)
C34 C35 H35A 120.1
C36 C35 H35A 120.1
C31 C36 C35 120.9(3)
C31 C36 H36A 119.5
C35 C36 H36A 119.5
C46 C41 C42 117.5(4)
C46 C41 P1 117.0(4)
C42 C41 P1 125.5(3)
C43 C42 C41 121.1(3)
C43 C42 H42A 119.4
C41 C42 H42A 119.4
C44 C43 C42 120.7(4)
C44 C43 H43A 119.7
C42 C43 H43A 119.7
C45 C44 C43 118.6(5)
C45 C44 H44A 120.7
C43 C44 H44A 120.7
C44 C45 C46 121.4(5)
C44 C45 H45A 119.3
C46 C45 H45A 119.3
C45 C46 C41 120.6(4)
C45 C46 H46A 119.7
C41 C46 H46A 119.7
C52 C51 C56 116.5(3)
C52 C51 P2 117.9(3)
C56 C51 P2 125.5(3)
C51 C52 C53 121.3(4)
C51 C52 H52A 119.3
C53 C52 H52A 119.3
C54 C53 C52 120.6(4)
C54 C53 H53A 119.7
C52 C53 H53A 119.7
C55 C54 C53 119.6(4)
C55 C54 H54A 120.2
C53 C54 H54A 120.2
C54 C55 C56 120.0(4)
C54 C55 H55A 120.0
C56 C55 H55A 120.0
C51 C56 C55 121.9(3)
C51 C56 H56A 119.0
C55 C56 H56A 119.0
C66 C61 C62 116.1(3)
C66 C61 P2 125.7(3)
C62 C61 P2 118.1(3)
C63 C62 C61 121.7(4)
C63 C62 H62A 119.1
C61 C62 H62A 119.1
C64 C63 C62 121.1(5)
C64 C63 H63A 119.5
C62 C63 H63A 119.5
C63 C64 C65 118.4(5)
C63 C64 H64A 120.8
C65 C64 H64A 120.8
C64 C65 C66 120.9(4)
C64 C65 H65A 119.6
C66 C65 H65A 119.6
C65 C66 C61 121.8(3)
C65 C66 H66A 119.1
C61 C66 H66A 119.1

loop_
_geom_bond_atom_site_label_1
_geom_bond_atom_site_label_2
_geom_bond_distance
P1 C41 1.834(4)
P1 C31 1.835(3)
P1 C11 1.836(3)
P1 P2 4.2346(13)
P2 C61 1.819(3)
P2 C21 1.833(3)
P2 C51 1.834(3)
N1 C13 1.398(3)
N1 C23 1.401(3)
N1 C1 1.456(3)
O1 C12 1.383(3)
O1 C22 1.391(3)
O2 C3 1.200(4)
O2 C4 1.476(4)
O3 C3 1.236(6)
O3 O3' 1.407(9)
O3' C3 1.277(7)
C1 C2 1.516(4)
C1 H1A 0.9700
C1 H1B 0.9700
C2 C3 1.480(4)
C2 H2A 0.9700
C2 H2B 0.9700
C4 H4A 0.9600
C4 H4B 0.9600
C4 H4C 0.9600
C11 C12 1.387(3)
C11 C16 1.395(3)
C12 C13 1.393(3)
C13 C14 1.383(3)
C14 C15 1.382(3)
C14 H14A 0.9300
C15 C16 1.378(3)
C15 H15A 0.9300
C16 H16A 0.9300
C21 C22 1.380(3)
C21 C26 1.397(3)
C22 C23 1.394(3)
C23 C24 1.389(3)
C24 C25 1.379(4)
C24 H24A 0.9300
C25 C26 1.375(3)
C25 H25A 0.9300
C26 H26A 0.9300
C31 C36 1.372(4)
C31 C32 1.381(4)
C32 C33 1.389(4)
C32 H32A 0.9300
C33 C34 1.358(4)
C33 H33A 0.9300
C34 C35 1.372(4)
C34 H34A 0.9300
C35 C36 1.396(4)
C35 H35A 0.9300
C36 H36A 0.9300
C41 C46 1.384(4)
C41 C42 1.385(4)
C42 C43 1.381(4)
C42 H42A 0.9300
C43 C44 1.370(5)
C43 H43A 0.9300
C44 C45 1.362(5)
C44 H44A 0.9300
C45 C46 1.381(5)
C45 H45A 0.9300
C46 H46A 0.9300
C51 C52 1.370(4)
C51 C56 1.376(4)
C52 C53 1.389(4)
C52 H52A 0.9300
C53 C54 1.349(4)
C53 H53A 0.9300
C54 C55 1.347(4)
C54 H54A 0.9300
C55 C56 1.388(4)
C55 H55A 0.9300
C56 H56A 0.9300
C61 C66 1.374(4)
C61 C62 1.386(4)
C62 C63 1.368(5)
C62 H62A 0.9300
C63 C64 1.355(5)
C63 H63A 0.9300
C64 C65 1.360(5)
C64 H64A 0.9300
C65 C66 1.374(5)
C65 H65A 0.9300
C66 H66A 0.9300

loop_
_geom_torsion_atom_site_label_1
_geom_torsion_atom_site_label_2
_geom_torsion_atom_site_label_3
_geom_torsion_atom_site_label_4
_geom_torsion
C41 P1 P2 C61 156.93(16)
C31 P1 P2 C61 55.8(4)
C11 P1 P2 C61 -102.47(15)
C41 P1 P2 C21 -103.69(15)
C31 P1 P2 C21 155.2(4)
C11 P1 P2 C21 -3.09(14)
C41 P1 P2 C51 87.9(4)
C31 P1 P2 C51 -13.3(6)
C11 P1 P2 C51 -171.5(4)
C13 N1 C1 C2 -85.0(3)
C23 N1 C1 C2 86.9(3)
N1 C1 C2 C3 145.9(3)
C4 O2 C3 O3 36.1(11)
C4 O2 C3 O3' -37.4(11)
C4 O2 C3 C2 177.3(4)
O3' O3 C3 O2 -108.7(8)
O3' O3 C3 C2 111.8(8)
O3 O3' C3 O2 101.4(9)
O3 O3' C3 C2 -114.0(7)
C1 C2 C3 O2 130.4(6)
C1 C2 C3 O3 -93.4(11)
C1 C2 C3 O3' -12.9(11)
C41 P1 C11 C12 80.1(3)
C31 P1 C11 C12 -173.6(3)
P2 P1 C11 C12 -0.7(2)
C41 P1 C11 C16 -104.4(3)
C31 P1 C11 C16 1.9(3)
P2 P1 C11 C16 174.8(3)
C22 O1 C12 C11 170.8(3)
C22 O1 C12 C13 -11.1(4)
C16 C11 C12 O1 179.0(3)
P1 C11 C12 O1 -5.1(4)
C16 C11 C12 C13 1.0(5)
P1 C11 C12 C13 176.9(2)
O1 C12 C13 C14 -179.9(3)
C11 C12 C13 C14 -2.0(5)
O1 C12 C13 N1 -0.1(4)
C11 C12 C13 N1 177.9(3)
C23 N1 C13 C14 -169.7(3)
C1 N1 C13 C14 2.5(5)
C23 N1 C13 C12 10.5(4)
C1 N1 C13 C12 -177.4(3)
C12 C13 C14 C15 1.9(5)
N1 C13 C14 C15 -178.0(3)
C13 C14 C15 C16 -0.8(5)
C14 C15 C16 C11 -0.2(5)
C12 C11 C16 C15 0.2(5)
P1 C11 C16 C15 -175.4(3)
C61 P2 C21 C22 78.0(3)
C51 P2 C21 C22 -178.7(2)
P1 P2 C21 C22 5.1(2)
C61 P2 C21 C26 -105.2(3)
C51 P2 C21 C26 -1.9(3)
P1 P2 C21 C26 -178.1(3)
C26 C21 C22 O1 -175.5(2)
P2 C21 C22 O1 1.5(4)
C26 C21 C22 C23 2.1(4)
P2 C21 C22 C23 179.2(2)
C12 O1 C22 C21 -170.4(3)
C12 O1 C22 C23 11.9(4)
C21 C22 C23 C24 -1.0(4)
O1 C22 C23 C24 176.5(3)
C21 C22 C23 N1 -179.0(3)
O1 C22 C23 N1 -1.5(4)
C13 N1 C23 C24 172.4(3)
C1 N1 C23 C24 0.4(5)
C13 N1 C23 C22 -9.7(4)
C1 N1 C23 C22 178.3(3)
C22 C23 C24 C25 -1.0(5)
N1 C23 C24 C25 177.0(3)
C23 C24 C25 C26 1.7(5)
C24 C25 C26 C21 -0.5(5)
C22 C21 C26 C25 -1.3(4)
P2 C21 C26 C25 -178.1(2)
C41 P1 C31 C36 11.3(3)
C11 P1 C31 C36 -93.5(3)
P2 P1 C31 C36 108.5(4)
C41 P1 C31 C32 -165.9(2)
C11 P1 C31 C32 89.3(2)
P2 P1 C31 C32 -68.7(5)
C36 C31 C32 C33 1.0(4)
P1 C31 C32 C33 178.4(2)
C31 C32 C33 C34 -1.6(5)
C32 C33 C34 C35 1.0(5)
C33 C34 C35 C36 0.1(5)
C32 C31 C36 C35 0.2(4)
P1 C31 C36 C35 -177.0(2)
C34 C35 C36 C31 -0.8(4)
C31 P1 C41 C46 91.8(2)
C11 P1 C41 C46 -163.9(2)
P2 P1 C41 C46 -68.9(2)
C31 P1 C41 C42 -88.9(3)
C11 P1 C41 C42 15.4(3)
P2 P1 C41 C42 110.3(3)
C46 C41 C42 C43 0.1(5)
P1 C41 C42 C43 -179.1(2)
C41 C42 C43 C44 -0.7(5)
C42 C43 C44 C45 0.5(6)
C43 C44 C45 C46 0.3(7)
C44 C45 C46 C41 -0.9(7)
C42 C41 C46 C45 0.6(5)
P1 C41 C46 C45 180.0(3)
C61 P2 C51 C52 -163.4(2)
C21 P2 C51 C52 93.0(2)
P1 P2 C51 C52 -98.8(4)
C61 P2 C51 C56 13.0(3)
C21 P2 C51 C56 -90.7(3)
P1 P2 C51 C56 77.6(5)
C56 C51 C52 C53 1.5(5)
P2 C51 C52 C53 178.2(2)
C51 C52 C53 C54 -1.9(5)
C52 C53 C54 C55 1.3(6)
C53 C54 C55 C56 -0.5(6)
C52 C51 C56 C55 -0.6(5)
P2 C51 C56 C55 -177.1(3)
C54 C55 C56 C51 0.1(5)
C21 P2 C61 C66 21.5(3)
C51 P2 C61 C66 -82.7(3)
P1 P2 C61 C66 115.1(3)
C21 P2 C61 C62 -161.4(2)
C51 P2 C61 C62 94.4(2)
P1 P2 C61 C62 -67.8(2)
C66 C61 C62 C63 0.3(5)
P2 C61 C62 C63 -177.1(3)
C61 C62 C63 C64 1.6(7)
C62 C63 C64 C65 -2.5(7)
C63 C64 C65 C66 1.6(7)
C64 C65 C66 C61 0.3(6)
C62 C61 C66 C65 -1.2(5)
P2 C61 C66 C65 176.0(3)
